data_2017167
loop_
_publ_author_name
'Kuch\'ar, Juraj'
'\<Cern\'ak, Juraj'

_publ_section_title
;Two different one-dimensional structural motifs in
 [<i>catena</i>-{Cu(tacn)}~2~Pd(CN)~4~]Br~2~&#x00B7;[<i>catena</i>-Cu(tacn)Pd(CN)~4~]~2~&#x00B7;H~2~O
 (tacn is 1,4,7-triazacyclononane)
;
_journal_issue 7
_journal_name_full 'Acta Crystallographica Section C'
_journal_page_first m246
_journal_page_last m249
_journal_paper_doi 10.1107/S0108270109017107
_journal_volume 65
_journal_year 2009
_chemical_formula_iupac '[Cu2 Pd (C N)4 (C6 H15 N3)2] Br2, [Cu2 Pd2 (C N)8 (C6 H15 N3)2], H2 O'
_chemical_formula_moiety 'C16 H30 Cu2 N10 Pd 2+, 2(Br -), C20 H30 Cu2 N14 Pd2, H2 O1'
_chemical_formula_sum 'C36 H62 Br2 Cu4 N24 O Pd3'
_chemical_formula_weight 1580.28
_chemical_name_systematic
;
<i>catena</i>-poly[[bis[(triazacyclononane-\k^3^N,N',N'')copper(II)]-
di-\m-cyanido-\k^4^N:C-palladate(II)-di-\m-cyanido-\k^4^C:N] dibromide
bis[[(triazacyclononane-\k^3^N,N',N'')copper(II)]-\m-cyanido-\k^2^N:C-
[dicyanidopalladate(II)]-\m-cyanido-\k^2^C:N] monohydrate]
;
_space_group_IT_number 2
_symmetry_cell_setting triclinic
_symmetry_space_group_name_Hall '-P 1'
_symmetry_space_group_name_H-M 'P -1'
_atom_sites_solution_hydrogens geom
_atom_sites_solution_primary direct
_atom_sites_solution_secondary difmap
_audit_creation_method SHELXL-97
_cell_angle_alpha 83.699(9)
_cell_angle_beta 84.378(9)
_cell_angle_gamma 82.878(9)
_cell_formula_units_Z 1
_cell_length_a 7.3214(8)
_cell_length_b 12.9466(14)
_cell_length_c 14.5178(16)
_cell_measurement_reflns_used 39615
_cell_measurement_temperature 193(2)
_cell_measurement_theta_max 30.66
_cell_measurement_theta_min 1.88
_cell_volume 1352.3(3)
_computing_cell_refinement 'XAREA (Stoe & Cie, 2003)'
_computing_data_collection 'XAREA (Stoe & Cie, 2003)'
_computing_data_reduction 'XAREA (Stoe & Cie, 2003)'
_computing_molecular_graphics 'DIAMOND (Crystal Impact, 2002)'
_computing_publication_material 'SHELXL97 (Sheldrick, 2008)'
_computing_structure_refinement 'SHELXL97 (Sheldrick, 2008)'
_computing_structure_solution 'SHELXS97 (Sheldrick, 2008)'
_diffrn_ambient_temperature 193(2)
_diffrn_detector_area_resol_mean 150
_diffrn_measured_fraction_theta_full 0.999
_diffrn_measured_fraction_theta_max 0.999
_diffrn_measurement_device_type 'Stoe IPDS-II'
_diffrn_measurement_method omega-scans
_diffrn_radiation_monochromator graphite
_diffrn_radiation_source 'fine-focus sealed tube'
_diffrn_radiation_type MoK\a
_diffrn_radiation_wavelength 0.71073
_diffrn_reflns_av_R_equivalents 0.0623
_diffrn_reflns_av_sigmaI/netI 0.0439
_diffrn_reflns_limit_h_max 7
_diffrn_reflns_limit_h_min -9
_diffrn_reflns_limit_k_max 16
_diffrn_reflns_limit_k_min -16
_diffrn_reflns_limit_l_max 18
_diffrn_reflns_limit_l_min -18
_diffrn_reflns_number 22649
_diffrn_reflns_theta_full 27.00
_diffrn_reflns_theta_max 27.00
_diffrn_reflns_theta_min 2.02
_diffrn_standards_number 0
_exptl_absorpt_coefficient_mu 4.049
_exptl_absorpt_correction_T_max 0.667
_exptl_absorpt_correction_T_min 0.410
_exptl_absorpt_correction_type multi-scan
_exptl_absorpt_process_details '(WinGX; Farrugia, 1999)'
_exptl_crystal_colour blue
_exptl_crystal_density_diffrn 1.943
_exptl_crystal_density_method 'not measured'
_exptl_crystal_description Column
_exptl_crystal_F_000 778
_exptl_crystal_size_max 0.40
_exptl_crystal_size_mid 0.12
_exptl_crystal_size_min 0.10
_refine_diff_density_max 1.176
_refine_diff_density_min -1.358
_refine_ls_extinction_coef 0.0047(6)
_refine_ls_extinction_expression Fc^*^=kFc[1+0.001xFc^2^\l^3^/sin(2\q)]^-1/4^
_refine_ls_extinction_method SHELXL97
_refine_ls_goodness_of_fit_ref 1.029
_refine_ls_hydrogen_treatment constr
_refine_ls_matrix_type full
_refine_ls_number_parameters 394
_refine_ls_number_reflns 5903
_refine_ls_number_restraints 0
_refine_ls_restrained_S_all 1.029
_refine_ls_R_factor_all 0.0573
_refine_ls_R_factor_gt 0.0442
_refine_ls_shift/su_max 0.000
_refine_ls_shift/su_mean 0.000
_refine_ls_structure_factor_coef Fsqd
_refine_ls_weighting_details 'calc w=1/[\s^2^(Fo^2^)+(0.0643P)^2^+2.2827P] where P=(Fo^2^+2Fc^2^)/3'
_refine_ls_weighting_scheme calc
_refine_ls_wR_factor_gt 0.1082
_refine_ls_wR_factor_ref 0.1154
_reflns_number_gt 4826
_reflns_number_total 5903
_reflns_threshold_expression >2sigma(I)
_cod_data_source_file em3023.cif
_cod_data_source_block I
_cod_original_formula_sum 'C36 H62 Br2 Cu4 N24 O1 Pd3'
_cod_database_code 2017167

loop_
_symmetry_equiv_pos_as_xyz
'x, y, z'
'-x, -y, -z'

loop_
_atom_site_type_symbol
_atom_site_label
_atom_site_fract_x
_atom_site_fract_y
_atom_site_fract_z
_atom_site_U_iso_or_equiv
_atom_site_adp_type
_atom_site_calc_flag
_atom_site_refinement_flags
_atom_site_occupancy
_atom_site_disorder_assembly
_atom_site_disorder_group
Pd Pd1 0.0000 0.5000 0.5000 0.02885(14) Uani d S 1 . .
Pd Pd2 0.0000 0.5000 1.0000 0.02774(14) Uani d S 1 . .
Pd Pd3 0.0000 0.0000 0.5000 0.03002(14) Uani d S 1 . .
Br Br1 -1.05503(10) -0.07867(5) 0.81959(5) 0.05234(19) Uani d . 1 . .
Cu Cu1 0.35590(9) 0.28367(4) 0.75330(4) 0.02838(15) Uani d . 1 . .
Cu Cu2 -0.48752(9) -0.21174(4) 0.67676(4) 0.03105(16) Uani d . 1 . .
N N1 0.1897(6) 0.3507(3) 0.6570(3) 0.0313(9) Uani d . 1 . .
N N2 0.3545(7) 0.6193(4) 0.4729(3) 0.0399(10) Uani d . 1 . .
N N3 0.3444(8) 0.5838(4) 1.0675(4) 0.0469(12) Uani d . 1 . .
N N4 0.2267(7) 0.3702(3) 0.8491(3) 0.0365(10) Uani d . 1 . .
N N5 -0.2899(7) -0.1428(4) 0.5994(3) 0.0367(10) Uani d . 1 A .
N N6 0.3216(7) -0.1416(3) 0.5962(3) 0.0364(10) Uani d . 1 . .
N N7 0.2894(7) 0.1245(3) 0.8068(3) 0.0384(10) Uani d . 1 . .
H H7 0.1625 0.1214 0.8146 0.046 Uiso calc R 1 . .
N N8 0.5775(7) 0.2447(4) 0.8283(3) 0.0414(11) Uani d . 1 . .
H H8 0.5822 0.2962 0.8676 0.050 Uiso calc R 1 . .
N N9 0.5187(6) 0.2066(3) 0.6550(3) 0.0322(9) Uani d . 1 . .
H H9 0.5204 0.2495 0.5993 0.039 Uiso calc R 1 . .
C C1 0.1184(7) 0.4021(4) 0.6001(3) 0.0301(10) Uani d . 1 . .
C C2 0.2244(8) 0.5763(4) 0.4831(4) 0.0341(11) Uani d . 1 . .
C C3 0.2222(8) 0.5525(4) 1.0409(4) 0.0340(11) Uani d . 1 . .
C C4 0.1489(7) 0.4169(4) 0.9044(3) 0.0319(10) Uani d . 1 . .
C C5 -0.1823(8) -0.0933(4) 0.5632(4) 0.0344(11) Uani d . 1 . .
C C6 0.2058(8) -0.0918(4) 0.5601(4) 0.0323(11) Uani d . 1 . .
C C7 0.3713(10) 0.1111(4) 0.8968(4) 0.0498(16) Uani d . 1 . .
H H7A 0.3746 0.0370 0.9229 0.060 Uiso calc R 1 . .
H H7B 0.2936 0.1545 0.9410 0.060 Uiso calc R 1 . .
C C8 0.5658(10) 0.1426(5) 0.8851(4) 0.0517(17) Uani d . 1 . .
H H8A 0.6076 0.1470 0.9472 0.062 Uiso calc R 1 . .
H H8B 0.6500 0.0879 0.8549 0.062 Uiso calc R 1 . .
C C9 0.7401(8) 0.2440(5) 0.7592(5) 0.0453(14) Uani d . 1 . .
H H9A 0.8525 0.2132 0.7895 0.054 Uiso calc R 1 . .
H H9B 0.7575 0.3166 0.7336 0.054 Uiso calc R 1 . .
C C10 0.7111(8) 0.1803(4) 0.6812(4) 0.0370(11) Uani d . 1 . .
H H10A 0.7991 0.1960 0.6267 0.044 Uiso calc R 1 . .
H H10B 0.7336 0.1047 0.7019 0.044 Uiso calc R 1 . .
C C11 0.4227(8) 0.1152(4) 0.6444(3) 0.0352(11) Uani d . 1 . .
H H11A 0.5010 0.0691 0.6026 0.042 Uiso calc R 1 . .
H H11B 0.3057 0.1392 0.6156 0.042 Uiso calc R 1 . .
C C12 0.3811(9) 0.0538(4) 0.7381(4) 0.0401(12) Uani d . 1 . .
H H12A 0.2999 0.0001 0.7308 0.048 Uiso calc R 1 . .
H H12B 0.4977 0.0176 0.7610 0.048 Uiso calc R 1 . .
N N10A -0.4042(17) -0.3695(7) 0.6499(7) 0.029(2) Uani d P 0.494(10) A 1
H H10C -0.3897 -0.3761 0.5863 0.035 Uiso calc PR 0.494(10) A 1
N N10B -0.5063(17) -0.3778(6) 0.6657(6) 0.027(2) Uani d P 0.506(10) A 2
H H10D -0.4980 -0.3921 0.6039 0.033 Uiso calc PR 0.506(10) A 2
N N11A -0.6968(14) -0.2722(8) 0.7589(8) 0.036(2) Uani d P 0.494(10) A 1
H H11C -0.8056 -0.2271 0.7556 0.043 Uiso calc PR 0.494(10) A 1
N N11B -0.6590(13) -0.2332(7) 0.7934(6) 0.028(2) Uani d P 0.506(10) A 2
H H11D -0.7586 -0.1812 0.7905 0.033 Uiso calc PR 0.506(10) A 2
N N12A -0.3481(16) -0.2365(10) 0.7837(7) 0.030(2) Uani d P 0.494(10) A 1
H H12C -0.2684 -0.1856 0.7823 0.036 Uiso calc PR 0.494(10) A 1
N N12B -0.2904(16) -0.2799(11) 0.7717(7) 0.025(2) Uani d P 0.506(10) A 2
H H12D -0.1974 -0.2365 0.7690 0.030 Uiso calc PR 0.506(10) A 2
C C13A -0.488(2) -0.2301(17) 0.8680(14) 0.031(4) Uani d P 0.494(10) A 1
H H13A -0.4279 -0.2588 0.9250 0.037 Uiso calc PR 0.494(10) A 1
H H13B -0.5366 -0.1562 0.8745 0.037 Uiso calc PR 0.494(10) A 1
C C13B -0.3753(17) -0.2915(8) 0.8677(7) 0.033(2) Uani d P 0.506(10) A 2
H H13C -0.2917 -0.2713 0.9106 0.040 Uiso calc PR 0.506(10) A 2
H H13D -0.3957 -0.3654 0.8858 0.040 Uiso calc PR 0.506(10) A 2
C C14A -0.6427(18) -0.2907(8) 0.8569(8) 0.040(3) Uani d P 0.494(10) A 1
H H14A -0.7502 -0.2694 0.9003 0.048 Uiso calc PR 0.494(10) A 1
H H14B -0.6044 -0.3662 0.8724 0.048 Uiso calc PR 0.494(10) A 1
C C15A -0.5421(16) -0.4335(10) 0.6969(8) 0.036(3) Uiso d P 0.494(10) A 1
H H15A -0.5543 -0.4908 0.6588 0.043 Uiso calc PR 0.494(10) A 1
H H15B -0.4997 -0.4655 0.7574 0.043 Uiso calc PR 0.494(10) A 1
C C14B -0.561(2) -0.2215(17) 0.8750(15) 0.029(3) Uani d P 0.506(10) A 2
H H14C -0.6350 -0.2429 0.9331 0.035 Uiso calc PR 0.506(10) A 2
H H14D -0.5393 -0.1476 0.8758 0.035 Uiso calc PR 0.506(10) A 2
C C15B -0.7330(15) -0.3385(7) 0.8004(7) 0.031(2) Uani d P 0.506(10) A 2
H H15C -0.6648 -0.3887 0.8449 0.038 Uiso calc PR 0.506(10) A 2
H H15D -0.8652 -0.3310 0.8236 0.038 Uiso calc PR 0.506(10) A 2
C C16 -0.7121(9) -0.3767(4) 0.7120(4) 0.0434(13) Uani d . 1 . .
H H16A -0.7949 -0.4202 0.7529 0.052 Uiso calc PR 0.494(10) A 1
H H16B -0.7673 -0.3579 0.6520 0.052 Uiso calc PR 0.494(10) A 1
H H16C -0.7968 -0.3328 0.6706 0.052 Uiso d PR 0.506(10) A 2
H H16D -0.7475 -0.4486 0.7195 0.052 Uiso d PR 0.506(10) A 2
C C17A -0.224(2) -0.3828(11) 0.6899(12) 0.036(3) Uani d P 0.494(10) A 1
H H17A -0.1336 -0.3458 0.6472 0.044 Uiso calc PR 0.494(10) A 1
H H17B -0.1763 -0.4579 0.6975 0.044 Uiso calc PR 0.494(10) A 1
C C17B -0.3657(15) -0.4449(7) 0.7178(7) 0.034(2) Uani d P 0.506(10) A 2
H H17C -0.3151 -0.5048 0.6826 0.041 Uiso calc PR 0.506(10) A 2
H H17D -0.4234 -0.4728 0.7785 0.041 Uiso calc PR 0.506(10) A 2
C C18A -0.2443(19) -0.3391(15) 0.7836(9) 0.038(3) Uani d P 0.494(10) A 1
H H18A -0.3065 -0.3880 0.8301 0.045 Uiso calc PR 0.494(10) A 1
H H18B -0.1197 -0.3352 0.8033 0.045 Uiso calc PR 0.494(10) A 1
C C18B -0.2086(19) -0.3823(10) 0.7338(12) 0.034(3) Uani d P 0.506(10) A 2
H H18C -0.1276 -0.4234 0.7786 0.041 Uiso calc PR 0.506(10) A 2
H H18D -0.1331 -0.3677 0.6745 0.041 Uiso calc PR 0.506(10) A 2
O O1A -0.0494(19) 0.1069(11) 0.9660(11) 0.0353(19) Uani d P 0.25 B 3
O O1B 0.0000 0.0000 1.0000 0.0353(19) Uani d SP 0.50 C 4

loop_
_atom_site_aniso_label
_atom_site_aniso_U_11
_atom_site_aniso_U_22
_atom_site_aniso_U_33
_atom_site_aniso_U_12
_atom_site_aniso_U_13
_atom_site_aniso_U_23
Pd1 0.0304(3) 0.0251(2) 0.0303(3) 0.0029(2) -0.0037(2) -0.00509(18)
Pd2 0.0301(3) 0.0228(2) 0.0299(3) 0.00031(19) 0.0000(2) -0.00717(18)
Pd3 0.0304(3) 0.0279(2) 0.0317(3) -0.0078(2) 0.0052(2) -0.00439(19)
Br1 0.0460(4) 0.0434(3) 0.0697(4) 0.0030(3) -0.0053(3) -0.0240(3)
Cu1 0.0304(3) 0.0244(3) 0.0296(3) 0.0039(2) -0.0024(2) -0.0077(2)
Cu2 0.0345(4) 0.0260(3) 0.0323(3) -0.0074(2) 0.0066(3) -0.0052(2)
N1 0.032(2) 0.032(2) 0.028(2) 0.0039(17) 0.0007(17) -0.0070(17)
N2 0.043(3) 0.037(2) 0.039(2) -0.004(2) -0.001(2) -0.0018(18)
N3 0.044(3) 0.055(3) 0.046(3) -0.011(2) -0.003(2) -0.019(2)
N4 0.042(3) 0.028(2) 0.038(2) 0.0013(19) -0.005(2) -0.0075(17)
N5 0.036(2) 0.041(2) 0.033(2) -0.011(2) -0.0009(19) 0.0000(18)
N6 0.035(3) 0.032(2) 0.041(2) -0.0062(19) 0.008(2) -0.0033(18)
N7 0.046(3) 0.029(2) 0.037(2) 0.0029(19) 0.009(2) -0.0030(17)
N8 0.044(3) 0.038(2) 0.044(3) 0.012(2) -0.016(2) -0.019(2)
N9 0.030(2) 0.030(2) 0.033(2) 0.0050(17) 0.0034(17) -0.0040(16)
C1 0.033(3) 0.025(2) 0.031(2) -0.0003(19) 0.000(2) -0.0057(18)
C2 0.040(3) 0.029(2) 0.032(2) 0.002(2) 0.000(2) -0.0037(19)
C3 0.034(3) 0.033(2) 0.034(2) 0.001(2) 0.003(2) -0.010(2)
C4 0.030(3) 0.030(2) 0.034(2) 0.004(2) 0.001(2) -0.0043(19)
C5 0.038(3) 0.033(2) 0.033(2) -0.008(2) 0.002(2) -0.0054(19)
C6 0.032(3) 0.030(2) 0.036(3) -0.012(2) 0.005(2) -0.008(2)
C7 0.073(5) 0.034(3) 0.034(3) 0.012(3) 0.010(3) 0.002(2)
C8 0.067(4) 0.052(3) 0.032(3) 0.023(3) -0.012(3) -0.013(2)
C9 0.029(3) 0.047(3) 0.061(4) 0.007(2) -0.012(3) -0.015(3)
C10 0.031(3) 0.036(3) 0.041(3) 0.007(2) 0.000(2) -0.008(2)
C11 0.043(3) 0.031(2) 0.031(2) 0.001(2) 0.002(2) -0.0116(19)
C12 0.053(4) 0.026(2) 0.039(3) 0.001(2) 0.001(3) -0.007(2)
N10A 0.025(5) 0.026(4) 0.036(5) 0.003(4) -0.002(4) -0.010(3)
N10B 0.029(5) 0.023(4) 0.029(4) -0.005(4) 0.005(4) -0.001(3)
N11A 0.030(5) 0.033(5) 0.043(6) 0.001(4) 0.007(4) -0.004(5)
N11B 0.033(5) 0.019(4) 0.030(4) -0.003(3) 0.004(4) 0.000(3)
N12A 0.030(6) 0.021(5) 0.040(6) -0.004(4) -0.005(4) -0.002(4)
N12B 0.024(5) 0.018(6) 0.033(5) -0.002(4) -0.007(4) 0.003(5)
C13A 0.037(10) 0.036(8) 0.019(5) -0.002(10) 0.007(8) -0.006(4)
C13B 0.043(6) 0.031(5) 0.026(5) -0.006(5) -0.005(4) -0.003(4)
C14A 0.047(7) 0.033(5) 0.035(6) 0.001(5) 0.013(5) -0.002(4)
C14B 0.029(8) 0.028(6) 0.029(7) -0.003(8) 0.000(7) -0.005(5)
C15B 0.041(6) 0.021(4) 0.031(5) -0.012(4) 0.011(4) -0.002(4)
C16 0.049(4) 0.038(3) 0.045(3) -0.021(3) -0.006(3) 0.007(2)
C17A 0.035(7) 0.030(6) 0.042(8) 0.002(5) 0.001(7) -0.003(6)
C17B 0.038(6) 0.022(4) 0.041(5) 0.004(4) 0.002(4) -0.006(4)
C18A 0.027(6) 0.040(8) 0.044(8) -0.001(6) -0.002(5) 0.003(7)
C18B 0.033(6) 0.028(6) 0.038(7) 0.010(4) 0.001(7) -0.005(7)
O1A 0.017(4) 0.036(4) 0.047(5) 0.001(3) -0.001(3) 0.016(4)
O1B 0.017(4) 0.036(4) 0.047(5) 0.001(3) -0.001(3) 0.016(4)

loop_
_atom_type_symbol
_atom_type_description
_atom_type_scat_dispersion_real
_atom_type_scat_dispersion_imag
_atom_type_scat_source
C C 0.0033 0.0016 'International Tables Vol C Tables 4.2.6.8 and 6.1.1.4'
H H 0.0000 0.0000 'International Tables Vol C Tables 4.2.6.8 and 6.1.1.4'
N N 0.0061 0.0033 'International Tables Vol C Tables 4.2.6.8 and 6.1.1.4'
Cu Cu 0.3201 1.2651 'International Tables Vol C Tables 4.2.6.8 and 6.1.1.4'
Pd Pd -0.9988 1.0072 'International Tables Vol C Tables 4.2.6.8 and 6.1.1.4'
Br Br -0.2901 2.4595 'International Tables Vol C Tables 4.2.6.8 and 6.1.1.4'
O O 0.0106 0.0060 'International Tables Vol C Tables 4.2.6.8 and 6.1.1.4'

loop_
_geom_angle_atom_site_label_1
_geom_angle_atom_site_label_2
_geom_angle_atom_site_label_3
_geom_angle_site_symmetry_1
_geom_angle_site_symmetry_3
_geom_angle
_geom_angle_publ_flag
C2 Pd1 C2 2_566 . 180.0000(10) ?
C2 Pd1 C1 2_566 2_566 89.0(2) ?
C2 Pd1 C1 . 2_566 91.0(2) y
C2 Pd1 C1 2_566 . 91.0(2) ?
C2 Pd1 C1 . . 89.0(2) y
C1 Pd1 C1 2_566 . 180.0(2) ?
C3 Pd2 C3 2_567 . 180.0000(10) ?
C3 Pd2 C4 2_567 2_567 93.4(2) ?
C3 Pd2 C4 . 2_567 86.6(2) ?
C3 Pd2 C4 2_567 . 86.6(2) y
C3 Pd2 C4 . . 93.4(2) y
C4 Pd2 C4 2_567 . 180.0000(10) ?
C5 Pd3 C5 2_556 . 180.0(2) ?
C5 Pd3 C6 2_556 2_556 90.2(2) ?
C5 Pd3 C6 . 2_556 89.8(2) ?
C5 Pd3 C6 2_556 . 89.8(2) y
C5 Pd3 C6 . . 90.2(2) y
C6 Pd3 C6 2_556 . 180.0(3) ?
N1 Cu1 N4 . . 92.42(18) y
N4 Cu1 N8 . . 91.79(19) y
N1 Cu1 N8 . . 162.4(2) ?
N4 Cu1 N9 . . 172.0(2) ?
N1 Cu1 N9 . . 90.27(17) y
N8 Cu1 N9 . . 83.47(18) y
N4 Cu1 N7 . . 102.54(18) ?
N1 Cu1 N7 . . 111.97(19) ?
N7 Cu1 N8 . . 83.7(2) y
N7 Cu1 N9 . . 83.38(17) y
N12A Cu2 N6 . 1_455 157.1(4) ?
N5 Cu2 N12A . . 93.0(3) y
N6 Cu2 N5 1_455 . 91.86(19) ?
N6 Cu2 N11B 1_455 . 96.5(3) ?
N5 Cu2 N11B . . 153.1(3) ?
N11A Cu2 N12A . . 86.9(5) y
N6 Cu2 N11A 1_455 . 86.7(3) ?
N5 Cu2 N11A . . 176.0(3) ?
N10A Cu2 N12A . . 88.5(5) y
N6 Cu2 N10A 1_455 . 112.7(3) ?
N5 Cu2 N10A . . 99.7(4) y
N10A Cu2 N11A . . 84.4(4) y
N6 Cu2 N12B 1_455 . 175.6(4) ?
N5 Cu2 N12B . . 89.5(3) y
N11B Cu2 N12B . . 80.4(4) y
N6 Cu2 N10B 1_455 . 102.2(3) ?
N5 Cu2 N10B . . 118.8(3) ?
N10B Cu2 N11B . . 84.3(4) y
N10B Cu2 N12B . . 80.7(4) y
C1 N1 Cu1 . . 167.1(4) ?
C4 N4 Cu1 . . 177.6(5) ?
C5 N5 Cu2 . . 170.7(4) ?
C6 N6 Cu2 . 1_655 169.8(4) ?
C7 N7 C12 . . 114.5(5) ?
C7 N7 Cu1 . . 100.8(4) ?
C12 N7 Cu1 . . 106.2(3) ?
C7 N7 H7 . . 111.6 ?
C12 N7 H7 . . 111.6 ?
Cu1 N7 H7 . . 111.6 ?
C9 N8 C8 . . 113.1(5) ?
C9 N8 Cu1 . . 105.3(3) ?
C8 N8 Cu1 . . 111.1(4) ?
C9 N8 H8 . . 109.1 ?
C8 N8 H8 . . 109.1 ?
Cu1 N8 H8 . . 109.1 ?
C11 N9 C10 . . 114.6(4) ?
C11 N9 Cu1 . . 104.6(3) ?
C10 N9 Cu1 . . 111.6(3) ?
C11 N9 H9 . . 108.6 ?
C10 N9 H9 . . 108.6 ?
Cu1 N9 H9 . . 108.6 ?
N1 C1 Pd1 . . 176.8(5) ?
N2 C2 Pd1 . . 179.2(5) ?
N3 C3 Pd2 . . 177.0(5) ?
N4 C4 Pd2 . . 177.4(5) ?
N5 C5 Pd3 . . 177.4(5) ?
N6 C6 Pd3 . . 177.9(5) ?
N7 C7 C8 . . 110.8(5) ?
N7 C7 H7A . . 109.5 ?
C8 C7 H7A . . 109.5 ?
N7 C7 H7B . . 109.5 ?
C8 C7 H7B . . 109.5 ?
H7A C7 H7B . . 108.1 ?
N8 C8 C7 . . 112.5(5) ?
N8 C8 H8A . . 109.1 ?
C7 C8 H8A . . 109.1 ?
N8 C8 H8B . . 109.1 ?
C7 C8 H8B . . 109.1 ?
H8A C8 H8B . . 107.8 ?
N8 C9 C10 . . 109.5(5) ?
N8 C9 H9A . . 109.8 ?
C10 C9 H9A . . 109.8 ?
N8 C9 H9B . . 109.8 ?
C10 C9 H9B . . 109.8 ?
H9A C9 H9B . . 108.2 ?
N9 C10 C9 . . 109.1(4) ?
N9 C10 H10A . . 109.9 ?
C9 C10 H10A . . 109.9 ?
N9 C10 H10B . . 109.9 ?
C9 C10 H10B . . 109.9 ?
H10A C10 H10B . . 108.3 ?
N9 C11 C12 . . 111.0(4) ?
N9 C11 H11A . . 109.4 ?
C12 C11 H11A . . 109.4 ?
N9 C11 H11B . . 109.4 ?
C12 C11 H11B . . 109.4 ?
H11A C11 H11B . . 108.0 ?
N7 C12 C11 . . 110.6(4) ?
N7 C12 H12A . . 109.5 ?
C11 C12 H12A . . 109.5 ?
N7 C12 H12B . . 109.5 ?
C11 C12 H12B . . 109.5 ?
H12A C12 H12B . . 108.1 ?
C15A N10A C17A . . 116.0(10) ?
C15A N10A Cu2 . . 108.2(7) ?
C17A N10A Cu2 . . 98.1(8) ?
C15A N10A H10C . . 111.3 ?
C17A N10A H10C . . 111.3 ?
C17B N10B C16 . . 115.2(7) ?
C17B N10B Cu2 . . 110.9(7) ?
C16 N10B Cu2 . . 95.3(5) ?
C17B N10B H10D . . 111.5 ?
C16 N10B H10D . . 111.5 ?
Cu2 N10B H10D . . 111.5 ?
C14A N11A C16 . . 114.3(8) ?
C14A N11A Cu2 . . 108.5(8) ?
C16 N11A Cu2 . . 101.7(5) ?
C14B N11B C15B . . 112.0(11) ?
C14B N11B Cu2 . . 109.1(9) ?
C15B N11B Cu2 . . 111.0(7) ?
C14B N11B H11D . . 108.2 ?
C15B N11B H11D . . 108.2 ?
Cu2 N11B H11D . . 108.2 ?
C18A N12A C13A . . 111.3(12) ?
C18A N12A Cu2 . . 108.8(8) ?
C13A N12A Cu2 . . 106.3(10) ?
C13B N12B C18B . . 114.5(11) ?
C13B N12B Cu2 . . 111.5(8) ?
C18B N12B Cu2 . . 104.7(8) ?
C13B N12B H12D . . 108.6 ?
C18B N12B H12D . . 108.6 ?
Cu2 N12B H12D . . 108.6 ?
C14A C13A N12A . . 109.7(14) ?
C14A C13A H13A . . 109.7 ?
N12A C13A H13A . . 109.7 ?
C14A C13A H13B . . 109.7 ?
N12A C13A H13B . . 109.7 ?
H13A C13A H13B . . 108.2 ?
N12B C13B C14B . . 109.6(11) ?
N12B C13B H13C . . 109.8 ?
C14B C13B H13C . . 109.8 ?
N12B C13B H13D . . 109.8 ?
C14B C13B H13D . . 109.8 ?
H13C C13B H13D . . 108.2 ?
C13A C14A N11A . . 110.4(11) ?
C13A C14A H14A . . 109.6 ?
N11A C14A H14A . . 109.6 ?
C13A C14A H14B . . 109.6 ?
N11A C14A H14B . . 109.6 ?
H14A C14A H14B . . 108.1 ?
C16 C15A N10A . . 112.3(9) ?
C16 C15A H15A . . 109.1 ?
N10A C15A H15A . . 109.1 ?
C16 C15A H15B . . 109.1 ?
N10A C15A H15B . . 109.1 ?
H15A C15A H15B . . 107.9 ?
N11B C14B C13B . . 107.7(13) ?
N11B C14B H14C . . 110.2 ?
C13B C14B H14C . . 110.2 ?
N11B C14B H14D . . 110.2 ?
C13B C14B H14D . . 110.2 ?
H14C C14B H14D . . 108.5 ?
C16 C15B N11B . . 109.7(7) ?
C16 C15B H15C . . 109.7 ?
N11B C15B H15C . . 109.7 ?
C16 C15B H15D . . 109.7 ?
N11B C15B H15D . . 109.7 ?
H15C C15B H15D . . 108.2 ?
C15B C16 N10B . . 112.2(7) ?
C15A C16 N11A . . 111.7(7) ?
C15A C16 H16A . . 109.3 ?
N11A C16 H16A . . 109.3 ?
C15A C16 H16B . . 109.3 ?
N11A C16 H16B . . 109.3 ?
H16A C16 H16B . . 107.9 ?
C15B C16 H16C . . 109.5 ?
N10B C16 H16C . . 109.3 ?
C15B C16 H16D . . 108.3 ?
N10B C16 H16D . . 109.4 ?
H16C C16 H16D . . 108.1 ?
N10A C17A C18A . . 110.0(11) ?
N10A C17A H17A . . 109.7 ?
C18A C17A H17A . . 109.7 ?
N10A C17A H17B . . 109.7 ?
C18A C17A H17B . . 109.7 ?
H17A C17A H17B . . 108.2 ?
N10B C17B C18B . . 110.4(9) ?
N10B C17B H17C . . 109.6 ?
C18B C17B H17C . . 109.6 ?
N10B C17B H17D . . 109.6 ?
C18B C17B H17D . . 109.6 ?
H17C C17B H17D . . 108.1 ?
N12A C18A C17A . . 113.8(11) ?
N12A C18A H18A . . 108.8 ?
C17A C18A H18A . . 108.8 ?
N12A C18A H18B . . 108.8 ?
C17A C18A H18B . . 108.8 ?
H18A C18A H18B . . 107.7 ?
N12B C18B C17B . . 109.3(10) ?
N12B C18B H18C . . 109.8 ?
C17B C18B H18C . . 109.8 ?
N12B C18B H18D . . 109.8 ?
C17B C18B H18D . . 109.8 ?
H18C C18B H18D . . 108.3 ?

loop_
_geom_bond_atom_site_label_1
_geom_bond_atom_site_label_2
_geom_bond_site_symmetry_2
_geom_bond_distance
_geom_bond_publ_flag
Pd1 C2 2_566 2.002(6) ?
Pd1 C1 . 2.010(5) y
Pd1 C2 . 2.002(6) y
Pd1 C1 2_566 2.010(5) ?
Pd2 C3 2_567 2.003(6) ?
Pd2 C3 . 2.003(6) y
Pd2 C4 2_567 2.003(5) ?
Pd2 C4 . 2.003(5) y
Pd3 C5 2_556 2.000(5) ?
Pd3 C5 . 2.000(5) y
Pd3 C6 2_556 2.007(6) ?
Pd3 C6 . 2.007(6) y
Cu1 N1 . 1.998(4) y
Cu1 N4 . 1.976(4) y
Cu1 N7 . 2.216(4) y
Cu1 N8 . 2.024(5) y
Cu1 N9 . 2.033(4) y
Cu2 N5 . 1.983(5) y
N6 Cu2 1_655 1.980(5) y
Cu2 N10A . 2.125(8) y
Cu2 N11A . 2.029(10) y
Cu2 N12A . 1.917(11) y
Cu2 N10B . 2.195(8) y
Cu2 N6 1_455 1.980(5) ?
Cu2 N11B . 2.022(8) y
Cu2 N12B . 2.137(11) y
N1 C1 . 1.130(7) ?
N2 C2 . 1.151(7) ?
N3 C3 . 1.143(8) ?
N4 C4 . 1.126(7) ?
N5 C5 . 1.130(7) ?
N6 C6 . 1.134(7) ?
N7 C7 . 1.475(8) ?
N7 C12 . 1.483(6) ?
N7 H7 . 0.9300 ?
N8 C9 . 1.479(8) ?
N8 C8 . 1.486(8) ?
N8 H8 . 0.9300 ?
N9 C11 . 1.479(7) ?
N9 C10 . 1.484(7) ?
N9 H9 . 0.9300 ?
C7 C8 . 1.519(11) ?
C7 H7A . 0.9900 ?
C7 H7B . 0.9900 ?
C8 H8A . 0.9900 ?
C8 H8B . 0.9900 ?
C9 C10 . 1.518(8) ?
C9 H9A . 0.9900 ?
C9 H9B . 0.9900 ?
C10 H10A . 0.9900 ?
C10 H10B . 0.9900 ?
C11 C12 . 1.522(7) ?
C11 H11A . 0.9900 ?
C11 H11B . 0.9900 ?
C12 H12A . 0.9900 ?
C12 H12B . 0.9900 ?
N10A C15A . 1.457(16) ?
N10A C17A . 1.479(19) ?
N10A H10C . 0.9300 ?
N10B C17B . 1.475(14) ?
N10B C16 . 1.588(13) ?
N10B H10D . 0.9300 ?
N11A C14A . 1.500(16) ?
N11A C16 . 1.600(13) ?
N11A H11C . 0.9300 ?
N11B C14B . 1.48(2) ?
N11B C15B . 1.518(12) ?
N11B H11D . 0.9300 ?
N12A C18A . 1.446(19) ?
N12A C13A . 1.52(2) ?
N12A H12C . 0.9300 ?
N12B C13B . 1.470(14) ?
N12B C18B . 1.522(18) ?
N12B H12D . 0.9300 ?
C13A C14A . 1.48(2) ?
C13A H13A . 0.9900 ?
C13A H13B . 0.9900 ?
C13B C14B . 1.537(18) ?
C13B H13C . 0.9900 ?
C13B H13D . 0.9900 ?
C14A H14A . 0.9900 ?
C14A H14B . 0.9900 ?
C15A C16 . 1.376(13) ?
C15A H15A . 0.9900 ?
C15A H15B . 0.9900 ?
C14B H14C . 0.9900 ?
C14B H14D . 0.9900 ?
C15B C16 . 1.413(11) ?
C15B H15C . 0.9900 ?
C15B H15D . 0.9900 ?
C16 H16A . 0.9900 ?
C16 H16B . 0.9900 ?
C16 H16C . 0.9900 ?
C16 H16D . 0.9901 ?
C17A C18A . 1.517(19) ?
C17A H17A . 0.9900 ?
C17A H17B . 0.9900 ?
C17B C18B . 1.536(19) ?
C17B H17C . 0.9900 ?
C17B H17D . 0.9900 ?
C18A H18A . 0.9900 ?
C18A H18B . 0.9900 ?
C18B H18C . 0.9900 ?
C18B H18D . 0.9900 ?

loop_
_geom_hbond_atom_site_label_D
_geom_hbond_atom_site_label_H
_geom_hbond_atom_site_label_A
_geom_hbond_site_symmetry_A
_geom_hbond_distance_DH
_geom_hbond_distance_HA
_geom_hbond_distance_DA
_geom_hbond_angle_DHA
N7 H7 O1A . 0.93 2.57 3.233(15) 128.9
N8 H8 N3 2_667 0.93 2.05 2.960(6) 164.8
N9 H9 N2 2_666 0.93 2.15 2.942(6) 142.1
N10A H10C N2 1_445 0.93 2.62 3.282(11) 128.5
N10B H10D N2 1_445 0.93 2.26 3.076(10) 146.2
N11A H11C Br1 . 0.93 2.66 3.513(10) 152.6
N11B H11D Br1 . 0.93 2.42 3.327(9) 163.4
N12A H12C Br1 1_655 0.93 2.35 3.254(10) 164.5
N12B H12D Br1 1_655 0.93 2.61 3.461(10) 152.6

loop_
_geom_torsion_atom_site_label_1
_geom_torsion_atom_site_label_2
_geom_torsion_atom_site_label_3
_geom_torsion_atom_site_label_4
_geom_torsion_site_symmetry_1
_geom_torsion_site_symmetry_2
_geom_torsion_site_symmetry_3
_geom_torsion_site_symmetry_4
_geom_torsion
_geom_torsion_publ_flag
N4 Cu1 N1 C1 . . . . 85.7(18) ?
N8 Cu1 N1 C1 . . . . -18(2) ?
N9 Cu1 N1 C1 . . . . -86.8(18) ?
N7 Cu1 N1 C1 . . . . -169.8(17) ?
N4 Cu1 N7 C7 . . . . -60.6(4) ?
N1 Cu1 N7 C7 . . . . -158.5(3) ?
N8 Cu1 N7 C7 . . . . 29.8(4) ?
N9 Cu1 N7 C7 . . . . 113.9(4) ?
N4 Cu1 N7 C12 . . . . 179.7(4) ?
N1 Cu1 N7 C12 . . . . 81.9(4) ?
N8 Cu1 N7 C12 . . . . -89.8(4) ?
N9 Cu1 N7 C12 . . . . -5.7(4) ?
N4 Cu1 N8 C9 . . . . -141.6(4) ?
N1 Cu1 N8 C9 . . . . -37.9(7) ?
N9 Cu1 N8 C9 . . . . 31.9(3) ?
N7 Cu1 N8 C9 . . . . 115.9(4) ?
N4 Cu1 N8 C8 . . . . 95.6(4) ?
N1 Cu1 N8 C8 . . . . -160.6(5) ?
N9 Cu1 N8 C8 . . . . -90.9(4) ?
N7 Cu1 N8 C8 . . . . -6.9(4) ?
N1 Cu1 N9 C11 . . . . -81.3(3) ?
N8 Cu1 N9 C11 . . . . 115.2(3) ?
N7 Cu1 N9 C11 . . . . 30.8(3) ?
N1 Cu1 N9 C10 . . . . 154.3(4) ?
N8 Cu1 N9 C10 . . . . -9.3(4) ?
N7 Cu1 N9 C10 . . . . -93.6(4) ?
C12 N7 C7 C8 . . . . 66.0(6) ?
Cu1 N7 C7 C8 . . . . -47.4(5) ?
C9 N8 C8 C7 . . . . -136.3(5) ?
Cu1 N8 C8 C7 . . . . -18.1(5) ?
N7 C7 C8 N8 . . . . 47.1(6) ?
C8 N8 C9 C10 . . . . 72.2(6) ?
Cu1 N8 C9 C10 . . . . -49.3(5) ?
C11 N9 C10 C9 . . . . -134.1(5) ?
Cu1 N9 C10 C9 . . . . -15.4(6) ?
N8 C9 C10 N9 . . . . 43.0(6) ?
C10 N9 C11 C12 . . . . 69.8(6) ?
Cu1 N9 C11 C12 . . . . -52.7(5) ?
C7 N7 C12 C11 . . . . -131.0(5) ?
Cu1 N7 C12 C11 . . . . -20.7(6) ?
N9 C11 C12 N7 . . . . 50.2(7) ?
N12A Cu2 N10A C15A . . . . 90.9(7) ?
N6 Cu2 N10A C15A 1_455 . . . -80.2(7) ?
N5 Cu2 N10A C15A . . . . -176.3(7) ?
N11B Cu2 N10A C15A . . . . 21.5(8) ?
N11A Cu2 N10A C15A . . . . 3.9(7) ?
N12B Cu2 N10A C15A . . . . 97.5(7) ?
N10B Cu2 N10A C15A . . . . -17.5(9) ?
N12A Cu2 N10A C17A . . . . -29.9(8) ?
N6 Cu2 N10A C17A 1_455 . . . 159.0(7) ?
N5 Cu2 N10A C17A . . . . 62.9(8) ?
N11B Cu2 N10A C17A . . . . -99.3(8) ?
N11A Cu2 N10A C17A . . . . -116.9(9) ?
N12B Cu2 N10A C17A . . . . -23.3(8) ?
N10B Cu2 N10A C17A . . . . -138.4(15) ?
N12A Cu2 N10B C17B . . . . -18.2(8) ?
N6 Cu2 N10B C17B 1_455 . . . 177.0(7) ?
N5 Cu2 N10B C17B . . . . 78.0(7) ?
N11B Cu2 N10B C17B . . . . -87.5(7) ?
N11A Cu2 N10B C17B . . . . -102.4(8) ?
N10A Cu2 N10B C17B . . . . 54.0(12) ?
N12B Cu2 N10B C17B . . . . -6.3(7) ?
N12A Cu2 N10B C16 . . . . 101.4(5) ?
N6 Cu2 N10B C16 1_455 . . . -63.5(5) ?
N5 Cu2 N10B C16 . . . . -162.5(4) ?
N11B Cu2 N10B C16 . . . . 32.0(5) ?
N11A Cu2 N10B C16 . . . . 17.1(5) ?
N10A Cu2 N10B C16 . . . . 173.5(13) ?
N12B Cu2 N10B C16 . . . . 113.2(5) ?
N12A Cu2 N11A C14A . . . . 6.6(7) ?
N6 Cu2 N11A C14A 1_455 . . . -151.5(7) ?
N11B Cu2 N11A C14A . . . . -37.1(9) ?
N10A Cu2 N11A C14A . . . . 95.4(7) ?
N12B Cu2 N11A C14A . . . . 24.5(8) ?
N10B Cu2 N11A C14A . . . . 103.5(7) ?
N12A Cu2 N11A C16 . . . . -114.2(6) ?
N6 Cu2 N11A C16 1_455 . . . 87.7(5) ?
N11B Cu2 N11A C16 . . . . -158.0(13) ?
N10A Cu2 N11A C16 . . . . -25.4(5) ?
N12B Cu2 N11A C16 . . . . -96.3(6) ?
N10B Cu2 N11A C16 . . . . -17.3(5) ?
N12A Cu2 N11B C14B . . . . 16.3(10) ?
N6 Cu2 N11B C14B 1_455 . . . -144.6(10) ?
N5 Cu2 N11B C14B . . . . -37.2(12) ?
N11A Cu2 N11B C14B . . . . 149.1(14) ?
N10A Cu2 N11B C14B . . . . 100.8(10) ?
N12B Cu2 N11B C14B . . . . 32.2(10) ?
N10B Cu2 N11B C14B . . . . 113.7(10) ?
N12A Cu2 N11B C15B . . . . -107.7(8) ?
N6 Cu2 N11B C15B 1_455 . . . 91.4(7) ?
N5 Cu2 N11B C15B . . . . -161.2(6) ?
N11A Cu2 N11B C15B . . . . 25.1(9) ?
N10A Cu2 N11B C15B . . . . -23.2(7) ?
N12B Cu2 N11B C15B . . . . -91.8(7) ?
N10B Cu2 N11B C15B . . . . -10.3(7) ?
N6 Cu2 N12A C18A 1_455 . . . 165.7(7) ?
N5 Cu2 N12A C18A . . . . -92.3(8) ?
N11B Cu2 N12A C18A . . . . 109.0(8) ?
N11A Cu2 N12A C18A . . . . 91.7(8) ?
N10A Cu2 N12A C18A . . . . 7.3(8) ?
N12B Cu2 N12A C18A . . . . -12.8(10) ?
N10B Cu2 N12A C18A . . . . 26.9(8) ?
N6 Cu2 N12A C13A 1_455 . . . 45.8(15) ?
N5 Cu2 N12A C13A . . . . 147.7(11) ?
N11B Cu2 N12A C13A . . . . -10.9(10) ?
N11A Cu2 N12A C13A . . . . -28.2(11) ?
N10A Cu2 N12A C13A . . . . -112.7(11) ?
N12B Cu2 N12A C13A . . . . -132.8(19) ?
N10B Cu2 N12A C13A . . . . -93.1(11) ?
N12A Cu2 N12B C13B . . . . 46.5(14) ?
N5 Cu2 N12B C13B . . . . 147.4(8) ?
N11B Cu2 N12B C13B . . . . -7.6(8) ?
N11A Cu2 N12B C13B . . . . -28.7(8) ?
N10A Cu2 N12B C13B . . . . -112.2(8) ?
N10B Cu2 N12B C13B . . . . -93.4(8) ?
N12A Cu2 N12B C18B . . . . 170.9(17) ?
N5 Cu2 N12B C18B . . . . -88.3(7) ?
N11B Cu2 N12B C18B . . . . 116.8(8) ?
N11A Cu2 N12B C18B . . . . 95.6(8) ?
N10A Cu2 N12B C18B . . . . 12.1(7) ?
N10B Cu2 N12B C18B . . . . 31.0(7) ?
C18A N12A C13A C14A . . . . -72.4(16) ?
Cu2 N12A C13A C14A . . . . 45.8(16) ?
C18B N12B C13B C14B . . . . -136.2(12) ?
Cu2 N12B C13B C14B . . . . -17.5(12) ?
N12A C13A C14A N11A . . . . -41.7(17) ?
C16 N11A C14A C13A . . . . 130.5(11) ?
Cu2 N11A C14A C13A . . . . 17.8(12) ?
C17A N10A C15A C16 . . . . 133.2(10) ?
Cu2 N10A C15A C16 . . . . 24.2(10) ?
C15B N11B C14B C13B . . . . 72.7(14) ?
Cu2 N11B C14B C13B . . . . -50.7(14) ?
N12B C13B C14B N11B . . . . 43.8(16) ?
C14B N11B C15B C16 . . . . -141.3(10) ?
Cu2 N11B C15B C16 . . . . -19.0(10) ?
N10A C15A C16 C15B . . . . -92.5(9) ?
N10A C15A C16 N10B . . . . 6.0(8) ?
N10A C15A C16 N11A . . . . -49.7(11) ?
N11B C15B C16 C15A . . . . 88.2(10) ?
N11B C15B C16 N10B . . . . 52.6(10) ?
N11B C15B C16 N11A . . . . -10.8(7) ?
C17B N10B C16 C15A . . . . -33.6(10) ?
Cu2 N10B C16 C15A . . . . -149.7(12) ?
C17B N10B C16 C15B . . . . 61.4(9) ?
Cu2 N10B C16 C15B . . . . -54.7(7) ?
C17B N10B C16 N11A . . . . 96.3(8) ?
Cu2 N10B C16 N11A . . . . -19.8(5) ?
C14A N11A C16 C15A . . . . -68.0(11) ?
Cu2 N11A C16 C15A . . . . 48.6(8) ?
C14A N11A C16 C15B . . . . 29.4(10) ?
Cu2 N11A C16 C15B . . . . 146.0(11) ?
C14A N11A C16 N10B . . . . -94.7(9) ?
Cu2 N11A C16 N10B . . . . 21.9(6) ?
C15A N10A C17A C18A . . . . -69.2(13) ?
Cu2 N10A C17A C18A . . . . 45.6(12) ?
C16 N10B C17B C18B . . . . -127.2(10) ?
Cu2 N10B C17B C18B . . . . -20.4(11) ?
C13A N12A C18A C17A . . . . 134.9(13) ?
Cu2 N12A C18A C17A . . . . 18.2(13) ?
N10A C17A C18A N12A . . . . -47.0(15) ?
C13B N12B C18B C17B . . . . 70.6(14) ?
Cu2 N12B C18B C17B . . . . -51.9(12) ?
N10B C17B C18B N12B . . . . 48.8(14) ?
